data_7048280
loop_
_publ_author_name
'Xiao, Zhiyin'
'Jiang, Ran'
'Jin, Jing'
'Yang, Xiuqin'
'Xu, Binyu'
'Liu, Xiaoming'
'He, Yabing'
'He, Yi'

_publ_section_title
;
 Diiron(ii) pentacarbonyl complexes as CO-releasing molecules: their
 synthesis, characterization, CO-releasing behaviour and biocompatibility.
;
_journal_issue 2
_journal_name_full 'Dalton transactions (Cambridge, England : 2003)'
_journal_page_first 468
_journal_page_last 477
_journal_paper_doi 10.1039/c8dt03982h
_journal_volume 48
_journal_year 2019
_chemical_formula_moiety 'C11 H15 Br Fe2 O5 S3'
_chemical_formula_sum 'C11 H15 Br Fe2 O5 S3'
_chemical_formula_weight 515.02
_space_group_crystal_system monoclinic
_space_group_IT_number 14
_space_group_name_Hall '-P 2ybc'
_space_group_name_H-M_alt 'P 1 21/c 1'
_symmetry_space_group_name_Hall '-P 2ybc'
_symmetry_space_group_name_H-M 'P 1 21/c 1'
_atom_sites_solution_hydrogens geom
_atom_sites_solution_primary direct
_audit_creation_date 2018-04-12
_audit_creation_method
;
Olex2 1.2-alpha
(compiled 2018.04.03 svn.r3497 for OlexSys, GUI svn.r5486)
;
_audit_update_record
;
2018-06-12 deposited with the CCDC.
2018-11-13 downloaded from the CCDC.
;
_cell_angle_alpha 90
_cell_angle_beta 108.111(8)
_cell_angle_gamma 90
_cell_formula_units_Z 8
_cell_length_a 16.0887(12)
_cell_length_b 15.4561(7)
_cell_length_c 16.3446(15)
_cell_measurement_reflns_used 3724
_cell_measurement_temperature 293(2)
_cell_measurement_theta_max 22.2330
_cell_measurement_theta_min 2.9200
_cell_volume 3863.0(5)
_computing_cell_refinement 'CrysAlisPro 1.171.39.29c (Rigaku OD, 2017)'
_computing_data_collection 'CrysAlisPro 1.171.39.29c (Rigaku OD, 2017)'
_computing_data_reduction 'CrysAlisPro 1.171.39.29c (Rigaku OD, 2017)'
_computing_molecular_graphics 'Olex2 (Dolomanov et al., 2009)'
_computing_publication_material 'Olex2 (Dolomanov et al., 2009)'
_computing_structure_refinement 'ShelXL (Sheldrick, 2015)'
_computing_structure_solution 'ShelXS (Sheldrick, 2008)'
_diffrn_ambient_temperature 293(2)
_diffrn_detector 'CCD plate'
_diffrn_detector_area_resol_mean 16.0802
_diffrn_detector_type Eos
_diffrn_measured_fraction_theta_full 0.999
_diffrn_measured_fraction_theta_max 0.999
_diffrn_measurement_details
;
List of Runs (angles in degrees, time in seconds):

  # Type    Start    End  Width  t~exp~   \w     \q     \k     \f   Frames
#--------------------------------------------------------------------------
  1  \w    -24.00  23.00   1.00  120.00    --  -15.58 -99.00 120.00   47
  2  \w    -24.00   3.00   1.00  120.00    --  -15.58 -99.00-150.00   27
  3  \w     23.00  87.00   1.00  120.00    --   15.89  19.00-120.00   64
  4  \w    -22.00  55.00   1.00  120.00    --   15.89 -99.00 -60.00   77
  5  \w    -50.00  33.00   1.00  120.00    --   15.89 -57.00 -30.00   83
  6  \w     17.00  43.00   1.00  120.00    --   15.89  57.00-180.00   26
  7  \w     55.00  82.00   1.00  120.00    --   15.89  19.00 -90.00   27
  8  \w     -3.00  85.00   1.00  120.00    --   15.89  38.00 120.00   88
;
_diffrn_measurement_device 'four-circle diffractometer'
_diffrn_measurement_device_type 'Xcalibur, Eos, Gemini'
_diffrn_measurement_method '\w scans'
_diffrn_orient_matrix_type 'CrysAlisPro convention (1999,Acta A55,543-557)'
_diffrn_orient_matrix_UB_11 -0.0440691000
_diffrn_orient_matrix_UB_12 0.0104306000
_diffrn_orient_matrix_UB_13 -0.0041786000
_diffrn_orient_matrix_UB_21 -0.0071864000
_diffrn_orient_matrix_UB_22 0.0113798000
_diffrn_orient_matrix_UB_23 -0.0436837000
_diffrn_orient_matrix_UB_31 -0.0125233000
_diffrn_orient_matrix_UB_32 -0.0432300000
_diffrn_orient_matrix_UB_33 -0.0125252000
_diffrn_radiation_monochromator graphite
_diffrn_radiation_probe x-ray
_diffrn_radiation_type MoK\a
_diffrn_radiation_wavelength 0.71073
_diffrn_reflns_av_R_equivalents 0.1502
_diffrn_reflns_av_unetI/netI 0.1955
_diffrn_reflns_Laue_measured_fraction_full 0.999
_diffrn_reflns_Laue_measured_fraction_max 0.999
_diffrn_reflns_limit_h_max 16
_diffrn_reflns_limit_h_min -20
_diffrn_reflns_limit_k_max 19
_diffrn_reflns_limit_k_min -19
_diffrn_reflns_limit_l_max 20
_diffrn_reflns_limit_l_min -15
_diffrn_reflns_number 33263
_diffrn_reflns_point_group_measured_fraction_full 0.999
_diffrn_reflns_point_group_measured_fraction_max 0.999
_diffrn_reflns_theta_full 25.242
_diffrn_reflns_theta_max 26.499
_diffrn_reflns_theta_min 2.866
_diffrn_source 'fine-focus sealed X-ray tube'
_diffrn_source_type 'Enhance (Mo) X-ray Source'
_exptl_absorpt_coefficient_mu 3.909
_exptl_absorpt_correction_T_max 1.00000
_exptl_absorpt_correction_T_min 0.74241
_exptl_absorpt_correction_type multi-scan
_exptl_absorpt_process_details
'CrysAlisPro 1.171.39.29c (Rigaku Oxford Diffraction, 2017) Empirical absorption correction using spherical harmonics, implemented in SCALE3 ABSPACK scaling algorithm.'
_exptl_crystal_colour dark-red
_exptl_crystal_density_diffrn 1.771
_exptl_crystal_description block
_exptl_crystal_F_000 2048
_exptl_crystal_size_max 0.32
_exptl_crystal_size_mid 0.26
_exptl_crystal_size_min 0.25
_refine_diff_density_max 1.034
_refine_diff_density_min -1.029
_refine_diff_density_rms 0.136
_refine_ls_extinction_method none
_refine_ls_goodness_of_fit_ref 0.925
_refine_ls_hydrogen_treatment constr
_refine_ls_matrix_type full
_refine_ls_number_parameters 403
_refine_ls_number_reflns 7999
_refine_ls_number_restraints 14
_refine_ls_restrained_S_all 0.937
_refine_ls_R_factor_all 0.2120
_refine_ls_R_factor_gt 0.0840
_refine_ls_shift/su_max 0.000
_refine_ls_shift/su_mean 0.000
_refine_ls_structure_factor_coef Fsqd
_refine_ls_weighting_details 'w=1/[\s^2^(Fo^2^)+(0.0860P)^2^] where P=(Fo^2^+2Fc^2^)/3'
_refine_ls_weighting_scheme calc
_refine_ls_wR_factor_gt 0.1863
_refine_ls_wR_factor_ref 0.2329
_reflns_Friedel_coverage 0.000
_reflns_number_gt 3112
_reflns_number_total 7999
_reflns_threshold_expression 'I > 2\s(I)'
_cod_data_source_file c8dt03982h2.cif
_cod_data_source_block JR171125-Fe2Et3Br
_cod_depositor_comments 'Adding full bibliography for 7048280--7048283.cif.'
_cod_database_code 7048280
_shelx_shelxl_version_number 2018/3
_chemical_oxdiff_formula 'Fe C O S H Br'
_shelx_space_group_comment
;
The symmetry employed for this shelxl refinement is uniquely defined
by the following loop, which should always be used as a source of
symmetry information in preference to the above space-group names.
They are only intended as comments.
;
_shelx_estimated_absorpt_t_max 0.442
_shelx_estimated_absorpt_t_min 0.368
_reflns_odcompleteness_completeness 99.83
_reflns_odcompleteness_iscentric 1
_reflns_odcompleteness_theta 26.32
_olex2_refinement_description
;
1. Fixed Uiso
 At 1.2 times of:
  All C(H,H) groups
 At 1.5 times of:
  All C(H,H,H) groups
2. Restrained distances
 C7-O7
 0.99 with sigma of 0.01
 C13-C14
 1.54 with sigma of 0.02
3. Uiso/Uaniso restraints and constraints
Uanis(C13) \\sim Ueq, Uanis(C14) \\sim Ueq: with sigma of 0.02 and sigma for
terminal atoms of 0.04
4.a Secondary CH2 refined with riding coordinates:
 C11(H11A,H11B), C13(H13A,H13B), C15(H15A,H15B), C17(H17A,H17B), C19(H19A,
 H19B), C21(H21A,H21B)
4.b Idealised Me refined as rotating group:
 C12(H12A,H12B,H12C), C16(H16A,H16B,H16C), C18(H18A,H18B,H18C), C20(H20A,H20B,
 H20C), C22(H22A,H22B,H22C), C14(H14A,H14B,H14C)
;
_olex2_submission_special_instructions 'No special instructions were received'
_oxdiff_exptl_absorpt_empirical_details
;
Empirical correction (ABSPACK) includes:
- Absorption correction using spherical harmonics
- Frame scaling
;
_oxdiff_exptl_absorpt_empirical_full_max 1.274
_oxdiff_exptl_absorpt_empirical_full_min 0.780

loop_
_space_group_symop_operation_xyz
'x, y, z'
'-x, y+1/2, -z+1/2'
'-x, -y, -z'
'x, -y-1/2, z-1/2'

loop_
_atom_site_label
_atom_site_type_symbol
_atom_site_fract_x
_atom_site_fract_y
_atom_site_fract_z
_atom_site_U_iso_or_equiv
_atom_site_adp_type
_atom_site_occupancy
_atom_site_site_symmetry_order
_atom_site_calc_flag
_atom_site_refinement_flags_posn
_atom_site_refinement_flags_adp
Br1 Br 0.30921(9) 0.65268(9) 0.35201(11) 0.0884(5) Uani 1 1 d . .
Br2 Br 0.12473(12) 0.24493(9) 0.37080(12) 0.1017(6) Uani 1 1 d . .
C1 C 0.5017(8) 0.6736(8) 0.4216(9) 0.072(4) Uani 1 1 d . .
C2 C 0.4439(9) 0.5157(10) 0.3876(8) 0.073(4) Uani 1 1 d . .
C3 C 0.5823(9) 0.6895(9) 0.1540(8) 0.067(4) Uani 1 1 d . .
C4 C 0.4152(8) 0.6512(7) 0.0593(10) 0.071(4) Uani 1 1 d . .
C5 C 0.5262(8) 0.5242(9) 0.1182(9) 0.075(4) Uani 1 1 d . .
C6 C 0.0878(8) 0.0769(8) 0.4400(10) 0.055(4) Uani 1 1 d . .
C8 C -0.1557(8) -0.0255(7) 0.1745(8) 0.056(3) Uani 1 1 d . .
C9 C -0.1221(8) 0.1031(8) 0.0839(8) 0.058(3) Uani 1 1 d . .
C10 C -0.0359(8) -0.0422(7) 0.0945(8) 0.058(3) Uani 1 1 d . .
C11 C 0.6641(7) 0.6292(8) 0.3497(8) 0.071(4) Uani 1 1 d . .
H11A H 0.704034 0.627255 0.315845 0.085 Uiso 1 1 calc R .
H11B H 0.648183 0.689184 0.354167 0.085 Uiso 1 1 calc R .
C12 C 0.7086(9) 0.5938(10) 0.4381(8) 0.098(5) Uani 1 1 d . .
H12A H 0.676356 0.610249 0.476091 0.147 Uiso 1 1 calc GR .
H12B H 0.766917 0.616605 0.459250 0.147 Uiso 1 1 calc GR .
H12C H 0.711115 0.531827 0.435323 0.147 Uiso 1 1 calc GR .
C13 C 0.3528(8) 0.7692(7) 0.1855(10) 0.087(5) Uani 1 1 d D U
H13A H 0.346199 0.766020 0.124503 0.104 Uiso 1 1 calc R .
H13B H 0.309761 0.730390 0.195883 0.104 Uiso 1 1 calc R .
C15 C 0.3840(8) 0.4377(6) 0.1932(7) 0.061(3) Uani 1 1 d . .
H15A H 0.444904 0.420293 0.209242 0.074 Uiso 1 1 calc R .
H15B H 0.359001 0.413674 0.235113 0.074 Uiso 1 1 calc R .
C16 C 0.3362(10) 0.4021(8) 0.1055(10) 0.102(5) Uani 1 1 d . .
H16A H 0.283050 0.434063 0.081108 0.152 Uiso 1 1 calc GR .
H16B H 0.322480 0.342262 0.110569 0.152 Uiso 1 1 calc GR .
H16C H 0.372416 0.407220 0.068896 0.152 Uiso 1 1 calc GR .
C17 C -0.1239(8) 0.0943(7) 0.3388(8) 0.059(3) Uani 1 1 d . .
H17A H -0.184325 0.085713 0.304079 0.071 Uiso 1 1 calc R .
H17B H -0.100732 0.039293 0.364492 0.071 Uiso 1 1 calc R .
C18 C -0.1190(8) 0.1614(8) 0.4099(9) 0.080(4) Uani 1 1 d . .
H18A H -0.058946 0.170616 0.443067 0.120 Uiso 1 1 calc GR .
H18B H -0.150732 0.140414 0.446755 0.120 Uiso 1 1 calc GR .
H18C H -0.144145 0.214976 0.384040 0.120 Uiso 1 1 calc GR .
C19 C 0.0994(7) -0.1121(7) 0.2629(8) 0.066(4) Uani 1 1 d . .
H19A H 0.066868 -0.157395 0.225454 0.079 Uiso 1 1 calc R .
H19B H 0.134038 -0.081720 0.232863 0.079 Uiso 1 1 calc R .
C20 C 0.1594(8) -0.1517(7) 0.3452(9) 0.083(5) Uani 1 1 d . .
H20A H 0.191395 -0.106693 0.382201 0.124 Uiso 1 1 calc GR .
H20B H 0.199631 -0.190616 0.331412 0.124 Uiso 1 1 calc GR .
H20C H 0.125070 -0.182965 0.374026 0.124 Uiso 1 1 calc GR .
C21 C 0.0513(8) 0.2147(6) 0.1436(8) 0.061(3) Uani 1 1 d . .
H21A H 0.013464 0.214936 0.084361 0.074 Uiso 1 1 calc R .
H21B H 0.021967 0.245883 0.178153 0.074 Uiso 1 1 calc R .
C22 C 0.1370(9) 0.2595(7) 0.1492(9) 0.083(4) Uani 1 1 d . .
H22A H 0.174301 0.259392 0.207819 0.124 Uiso 1 1 calc GR .
H22B H 0.125458 0.318145 0.129435 0.124 Uiso 1 1 calc GR .
H22C H 0.165264 0.229419 0.113814 0.124 Uiso 1 1 calc GR .
Fe1 Fe 0.44697(10) 0.61139(9) 0.32917(11) 0.0520(5) Uani 1 1 d . .
Fe2 Fe 0.49266(10) 0.61941(10) 0.16157(11) 0.0549(5) Uani 1 1 d . .
Fe3 Fe 0.08428(10) 0.09489(8) 0.32796(10) 0.0464(5) Uani 1 1 d . .
Fe4 Fe -0.06056(10) 0.03234(8) 0.16744(10) 0.0447(4) Uani 1 1 d . .
O1 O 0.5330(7) 0.7186(6) 0.4778(7) 0.100(3) Uani 1 1 d . .
O2 O 0.4379(8) 0.4530(7) 0.4191(7) 0.108(4) Uani 1 1 d . .
O3 O 0.6365(6) 0.7337(7) 0.1556(7) 0.095(3) Uani 1 1 d . .
O4 O 0.3621(6) 0.6687(6) -0.0025(6) 0.091(3) Uani 1 1 d . .
O5 O 0.5486(7) 0.4655(7) 0.0931(7) 0.106(4) Uani 1 1 d . .
O6 O 0.0901(7) 0.0618(6) 0.4995(7) 0.082(3) Uani 1 1 d . .
O7 O 0.2570(4) 0.0549(5) 0.3598(6) 0.039(2) Uani 1 1 d D .
O8 O -0.2131(6) -0.0616(5) 0.1839(6) 0.074(3) Uani 1 1 d . .
O9 O -0.1591(6) 0.1473(6) 0.0287(6) 0.083(3) Uani 1 1 d . .
O10 O -0.0172(7) -0.0875(5) 0.0490(6) 0.086(3) Uani 1 1 d . .
S1 S 0.56620(19) 0.56670(17) 0.2959(2) 0.0526(8) Uani 1 1 d . .
S2 S 0.45765(19) 0.72830(17) 0.2423(2) 0.0588(9) Uani 1 1 d . .
S3 S 0.37745(18) 0.55447(16) 0.1950(2) 0.0508(8) Uani 1 1 d . .
S4 S -0.06108(17) 0.13304(15) 0.27218(18) 0.0448(7) Uani 1 1 d . .
S5 S 0.02522(18) -0.03828(15) 0.28806(19) 0.0481(7) Uani 1 1 d . .
S6 S 0.07172(19) 0.10262(16) 0.18216(19) 0.0505(8) Uani 1 1 d . .
C14 C 0.3315(12) 0.8517(10) 0.2026(17) 0.237(13) Uani 1 1 d D U
H14A H 0.370030 0.869922 0.257424 0.356 Uiso 1 1 calc GR .
H14B H 0.272212 0.852833 0.203761 0.356 Uiso 1 1 calc GR .
H14C H 0.337332 0.890133 0.158546 0.356 Uiso 1 1 calc GR .
C7 C 0.2012(7) 0.0687(7) 0.3548(8) 0.058(4) Uani 1 1 d D .

loop_
_atom_site_aniso_label
_atom_site_aniso_U_11
_atom_site_aniso_U_22
_atom_site_aniso_U_33
_atom_site_aniso_U_23
_atom_site_aniso_U_13
_atom_site_aniso_U_12
Br1 0.0772(10) 0.0886(9) 0.1156(15) -0.0393(9) 0.0535(10) -0.0165(7)
Br2 0.1234(14) 0.0779(10) 0.0998(15) -0.0070(9) 0.0287(11) -0.0131(9)
C1 0.073(9) 0.074(8) 0.060(10) -0.026(7) 0.010(7) -0.024(7)
C2 0.093(11) 0.094(10) 0.033(9) -0.011(7) 0.019(7) -0.007(8)
C3 0.073(9) 0.098(10) 0.037(8) 0.025(7) 0.025(7) 0.010(8)
C4 0.064(9) 0.068(8) 0.071(11) 0.014(7) 0.006(8) 0.003(7)
C5 0.063(9) 0.111(11) 0.052(10) -0.016(8) 0.022(7) 0.018(8)
C6 0.055(8) 0.045(6) 0.066(11) 0.013(7) 0.020(8) -0.009(5)
C8 0.054(8) 0.057(7) 0.045(8) 0.002(6) 0.000(6) 0.009(6)
C9 0.064(8) 0.072(8) 0.039(8) -0.010(6) 0.017(7) -0.002(6)
C10 0.073(8) 0.056(7) 0.043(8) 0.008(6) 0.015(6) 0.022(6)
C11 0.058(8) 0.107(9) 0.048(9) 0.014(7) 0.017(7) 0.000(7)
C12 0.084(10) 0.159(13) 0.036(9) 0.021(9) -0.003(7) -0.015(9)
C13 0.076(8) 0.046(6) 0.125(12) 0.001(7) 0.013(8) 0.014(6)
C15 0.091(9) 0.053(6) 0.034(8) -0.012(6) 0.010(7) 0.000(6)
C16 0.134(14) 0.075(9) 0.094(14) -0.019(9) 0.032(11) -0.013(9)
C17 0.063(7) 0.068(7) 0.052(9) 0.011(6) 0.027(6) 0.001(6)
C18 0.084(10) 0.108(10) 0.061(10) -0.011(8) 0.041(8) 0.011(8)
C19 0.069(8) 0.064(7) 0.066(10) -0.003(7) 0.022(7) 0.018(6)
C20 0.089(10) 0.053(7) 0.089(12) -0.002(7) 0.001(9) 0.025(7)
C21 0.104(10) 0.042(6) 0.041(8) 0.019(5) 0.026(7) 0.020(6)
C22 0.106(11) 0.072(8) 0.087(12) 0.019(8) 0.053(9) -0.012(8)
Fe1 0.0571(10) 0.0531(9) 0.0481(12) -0.0118(8) 0.0197(8) -0.0081(7)
Fe2 0.0556(10) 0.0651(10) 0.0399(11) 0.0035(8) 0.0091(8) 0.0010(8)
Fe3 0.0515(10) 0.0432(8) 0.0443(11) 0.0009(7) 0.0143(8) 0.0012(7)
Fe4 0.0521(10) 0.0442(8) 0.0380(10) 0.0001(7) 0.0145(8) 0.0008(7)
O1 0.133(9) 0.095(6) 0.070(8) -0.033(6) 0.029(7) -0.034(6)
O2 0.159(11) 0.102(7) 0.057(8) 0.005(6) 0.025(7) -0.039(7)
O3 0.075(7) 0.135(8) 0.082(8) 0.028(6) 0.035(6) -0.022(6)
O4 0.092(7) 0.102(7) 0.058(7) 0.028(5) -0.006(6) 0.009(5)
O5 0.113(8) 0.117(8) 0.103(9) -0.036(7) 0.055(7) 0.030(6)
O6 0.095(7) 0.071(6) 0.059(8) 0.007(6) -0.005(6) 0.007(5)
O7 0.022(4) 0.043(4) 0.056(5) 0.006(3) 0.015(4) -0.005(3)
O8 0.068(6) 0.068(5) 0.096(8) -0.005(5) 0.037(6) -0.006(4)
O9 0.087(7) 0.097(6) 0.065(7) 0.024(5) 0.025(5) 0.022(5)
O10 0.131(9) 0.079(6) 0.068(7) -0.017(5) 0.060(6) -0.008(6)
S1 0.0566(18) 0.0579(16) 0.0381(19) -0.0004(14) 0.0075(14) 0.0093(13)
S2 0.0559(19) 0.0512(15) 0.065(2) -0.0044(15) 0.0126(16) -0.0049(13)
S3 0.0511(17) 0.0458(14) 0.051(2) -0.0029(13) 0.0092(15) 0.0032(12)
S4 0.0533(16) 0.0457(14) 0.0363(18) 0.0007(13) 0.0153(13) 0.0053(12)
S5 0.0552(17) 0.0392(13) 0.0468(19) 0.0036(13) 0.0115(14) 0.0021(12)
S6 0.0608(18) 0.0493(15) 0.047(2) 0.0065(14) 0.0255(15) 0.0012(13)
C14 0.106(14) 0.105(14) 0.41(3) 0.023(17) -0.055(18) -0.006(11)
C7 0.120(13) 0.029(6) 0.031(8) -0.004(5) 0.031(9) -0.010(8)

loop_
_atom_type_symbol
_atom_type_description
_atom_type_scat_dispersion_real
_atom_type_scat_dispersion_imag
_atom_type_scat_source
C C 0.0033 0.0016 'International Tables Vol C Tables 4.2.6.8 and 6.1.1.4'
H H 0.0000 0.0000 'International Tables Vol C Tables 4.2.6.8 and 6.1.1.4'
Br Br -0.2901 2.4595 'International Tables Vol C Tables 4.2.6.8 and 6.1.1.4'
Fe Fe 0.3463 0.8444 'International Tables Vol C Tables 4.2.6.8 and 6.1.1.4'
O O 0.0106 0.0060 'International Tables Vol C Tables 4.2.6.8 and 6.1.1.4'
S S 0.1246 0.1234 'International Tables Vol C Tables 4.2.6.8 and 6.1.1.4'

loop_
_geom_angle_atom_site_label_1
_geom_angle_atom_site_label_2
_geom_angle_atom_site_label_3
_geom_angle
O1 C1 Fe1 174.8(12)
O2 C2 Fe1 175.0(13)
O3 C3 Fe2 174.5(13)
O4 C4 Fe2 174.9(13)
O5 C5 Fe2 178.3(14)
O6 C6 Fe3 175.0(14)
O8 C8 Fe4 176.0(11)
O9 C9 Fe4 177.1(12)
O10 C10 Fe4 177.2(12)
C12 C11 S1 110.7(9)
C14 C13 S2 118.8(11)
C16 C15 S3 111.4(8)
C18 C17 S4 108.9(8)
C20 C19 S5 109.8(9)
C22 C21 S6 110.3(8)
C1 Fe1 Br1 87.8(4)
C1 Fe1 S1 97.9(4)
C1 Fe1 S2 89.3(4)
C1 Fe1 S3 169.0(4)
C2 Fe1 Br1 87.5(5)
C2 Fe1 C1 94.8(6)
C2 Fe1 S1 92.5(5)
C2 Fe1 S2 173.6(5)
C2 Fe1 S3 96.2(4)
S1 Fe1 Br1 174.29(11)
S1 Fe1 S2 82.05(12)
S1 Fe1 S3 81.44(12)
S2 Fe1 Br1 97.60(10)
S3 Fe1 Br1 92.88(10)
S3 Fe1 S2 79.77(12)
C3 Fe2 S1 95.3(4)
C3 Fe2 S2 86.9(4)
C3 Fe2 S3 166.6(4)
C4 Fe2 C3 96.1(5)
C4 Fe2 S1 168.3(4)
C4 Fe2 S2 96.3(4)
C4 Fe2 S3 87.9(4)
C5 Fe2 C3 96.8(6)
C5 Fe2 C4 93.6(6)
C5 Fe2 S1 87.6(4)
C5 Fe2 S2 169.0(5)
C5 Fe2 S3 95.7(5)
S1 Fe2 S2 81.79(12)
S1 Fe2 S3 80.40(12)
S2 Fe2 S3 80.00(12)
C6 Fe3 Br2 86.3(4)
C6 Fe3 S4 98.4(4)
C6 Fe3 S5 91.7(4)
C6 Fe3 S6 173.5(4)
C6 Fe3 C7 91.0(6)
S4 Fe3 Br2 91.01(9)
S4 Fe3 S6 80.09(11)
S5 Fe3 Br2 170.98(11)
S5 Fe3 S4 80.58(10)
S5 Fe3 S6 81.82(11)
S6 Fe3 Br2 100.05(9)
C7 Fe3 Br2 88.8(4)
C7 Fe3 S4 170.6(4)
C7 Fe3 S5 100.0(4)
C7 Fe3 S6 90.7(4)
C8 Fe4 S4 95.0(4)
C8 Fe4 S5 90.3(3)
C8 Fe4 S6 170.7(4)
C9 Fe4 C8 94.1(5)
C9 Fe4 S4 91.4(4)
C9 Fe4 S5 170.6(4)
C9 Fe4 S6 93.7(4)
C10 Fe4 C8 95.2(5)
C10 Fe4 C9 94.0(5)
C10 Fe4 S4 168.0(4)
C10 Fe4 S5 93.9(4)
C10 Fe4 S6 89.1(4)
S4 Fe4 S6 79.85(11)
S5 Fe4 S4 79.88(10)
S5 Fe4 S6 81.23(11)
C11 S1 Fe1 113.1(5)
C11 S1 Fe2 112.6(4)
Fe1 S1 Fe2 84.15(11)
C13 S2 Fe1 110.9(5)
C13 S2 Fe2 108.8(5)
Fe2 S2 Fe1 82.01(10)
C15 S3 Fe1 112.5(4)
C15 S3 Fe2 111.9(5)
Fe1 S3 Fe2 82.63(11)
C17 S4 Fe3 111.5(4)
C17 S4 Fe4 110.8(4)
Fe3 S4 Fe4 83.35(10)
C19 S5 Fe3 113.2(4)
C19 S5 Fe4 111.8(4)
Fe3 S5 Fe4 84.39(10)
C21 S6 Fe3 110.4(4)
C21 S6 Fe4 110.1(4)
Fe3 S6 Fe4 82.41(11)
O7 C7 Fe3 171.9(15)

loop_
_geom_bond_atom_site_label_1
_geom_bond_atom_site_label_2
_geom_bond_distance
Br1 Fe1 2.444(2)
Br2 Fe3 2.4513(19)
C1 Fe1 1.777(13)
C1 O1 1.137(13)
C2 Fe1 1.769(16)
C2 O2 1.115(14)
C3 Fe2 1.839(15)
C3 O3 1.100(13)
C4 Fe2 1.815(14)
C4 O4 1.135(13)
C5 Fe2 1.788(14)
C5 O5 1.101(13)
C6 Fe3 1.836(15)
C6 O6 0.988(14)
C8 Fe4 1.807(14)
C8 O8 1.130(13)
C9 Fe4 1.789(13)
C9 O9 1.141(12)
C10 Fe4 1.788(13)
C10 O10 1.129(13)
C11 C12 1.502(15)
C11 S1 1.824(12)
C13 S2 1.771(12)
C13 C14 1.372(15)
C15 C16 1.504(16)
C15 S3 1.809(10)
C17 C18 1.541(15)
C17 S4 1.803(11)
C19 C20 1.520(15)
C19 S5 1.789(11)
C21 C22 1.519(16)
C21 S6 1.838(9)
Fe1 S1 2.259(3)
Fe1 S2 2.337(3)
Fe1 S3 2.305(3)
Fe2 S1 2.295(3)
Fe2 S2 2.314(4)
Fe2 S3 2.317(3)
Fe3 S4 2.307(3)
Fe3 S5 2.276(3)
Fe3 S6 2.331(3)
Fe3 C7 1.839(11)
Fe4 S4 2.316(3)
Fe4 S5 2.300(3)
Fe4 S6 2.334(3)
O7 C7 0.900(8)
